data_4102336
loop_
_publ_author_name
'Bishnu Dutta'
'Noga Gilboa'
'Ilan Marek'

_publ_section_title
;
 Highly Diastereoselective Preparation of Homoallylic Alcohols Containing
 Two Contiguous Quaternary Stereocenters in Acyclic Systems from Simple
 Terminal Alkynes
;
_journal_name_full 'Journal of the American Chemical Society'
_journal_page_first 5588
_journal_page_last 5589
_journal_paper_doi 10.1021/ja101371x
_journal_volume 132
_journal_year 2010
_chemical_formula_sum 'C18 H26 O3'
_chemical_formula_weight 290.39
_chemical_name_common 'Marek-51 (Bishu)'
_chemical_name_systematic
; 
 ? 
;
_space_group_IT_number 2
_symmetry_cell_setting triclinic
_symmetry_space_group_name_Hall '-P 1'
_symmetry_space_group_name_H-M 'P -1'
_atom_sites_solution_hydrogens geom
_atom_sites_solution_primary direct
_atom_sites_solution_secondary difmap
_audit_creation_method SHELXL-97
_cell_angle_alpha 91.26(2)
_cell_angle_beta 90.96(2)
_cell_angle_gamma 95.55(3)
_cell_formula_units_Z 2
_cell_length_a 7.242(1)
_cell_length_b 7.939(2)
_cell_length_c 14.711(3)
_cell_measurement_reflns_used 6929
_cell_measurement_temperature 293(2)
_cell_measurement_theta_max 25.40
_cell_measurement_theta_min 1.38
_cell_volume 841.5(3)
_computing_structure_refinement 'SHELXL-97 (Sheldrick, 1997)'
_computing_structure_solution 'SHELXS-97 (Sheldrick, 1990)'
_diffrn_ambient_temperature 293(2)
_diffrn_measured_fraction_theta_full 0.985
_diffrn_measured_fraction_theta_max 0.985
_diffrn_radiation_monochromator graphite
_diffrn_radiation_source 'fine-focus sealed tube'
_diffrn_radiation_type MoK\a
_diffrn_radiation_wavelength 0.71073
_diffrn_reflns_av_R_equivalents 0.0727
_diffrn_reflns_av_sigmaI/netI 0.0867
_diffrn_reflns_limit_h_max 7
_diffrn_reflns_limit_h_min -8
_diffrn_reflns_limit_k_max 9
_diffrn_reflns_limit_k_min -9
_diffrn_reflns_limit_l_max 16
_diffrn_reflns_limit_l_min -17
_diffrn_reflns_number 6929
_diffrn_reflns_theta_full 25.40
_diffrn_reflns_theta_max 25.40
_diffrn_reflns_theta_min 1.38
_exptl_absorpt_coefficient_mu 0.076
_exptl_absorpt_correction_type none
_exptl_crystal_colour colorless
_exptl_crystal_density_diffrn 1.146
_exptl_crystal_density_method 'not measured'
_exptl_crystal_description plate
_exptl_crystal_F_000 316
_exptl_crystal_size_max 0.45
_exptl_crystal_size_mid 0.21
_exptl_crystal_size_min 0.06
_refine_diff_density_max 0.196
_refine_diff_density_min -0.222
_refine_diff_density_rms 0.042
_refine_ls_extinction_method none
_refine_ls_goodness_of_fit_ref 0.997
_refine_ls_hydrogen_treatment mixed
_refine_ls_matrix_type full
_refine_ls_number_parameters 202
_refine_ls_number_reflns 3066
_refine_ls_number_restraints 0
_refine_ls_restrained_S_all 0.997
_refine_ls_R_factor_all 0.1266
_refine_ls_R_factor_gt 0.0565
_refine_ls_shift/su_max 0.000
_refine_ls_shift/su_mean 0.000
_refine_ls_structure_factor_coef Fsqd
_refine_ls_weighting_details 'calc w=1/[\s^2^(Fo^2^)+(0.0674P)^2^+0.0000P] where P=(Fo^2^+2Fc^2^)/3'
_refine_ls_weighting_scheme calc
_refine_ls_wR_factor_gt 0.1321
_refine_ls_wR_factor_ref 0.1543
_reflns_number_gt 1618
_reflns_number_total 3066
_reflns_threshold_expression >2sigma(I)
_cod_data_source_file ja101371x_si_001.cif
_cod_data_source_block Marek-51
_cod_database_code 4102336

loop_
_symmetry_equiv_pos_as_xyz
'x, y, z'
'-x, -y, -z'

loop_
_atom_site_label
_atom_site_type_symbol
_atom_site_fract_x
_atom_site_fract_y
_atom_site_fract_z
_atom_site_U_iso_or_equiv
_atom_site_adp_type
_atom_site_occupancy
_atom_site_symmetry_multiplicity
_atom_site_calc_flag
_atom_site_refinement_flags
O1 O -0.1931(2) 0.7096(3) 0.67666(14) 0.0443(5) Uani 1 1 d .
H1 H -0.203(6) 0.775(5) 0.638(3) 0.123(18) Uiso 1 1 d .
O2 O 0.3031(2) 0.0875(2) 0.48803(13) 0.0526(6) Uani 1 1 d .
O3 O 0.5560(2) 0.1925(3) 0.56626(14) 0.0630(6) Uani 1 1 d .
H3 H 0.606(5) 0.083(5) 0.543(2) 0.105(12) Uiso 1 1 d .
C1 C -0.0028(3) 0.7264(3) 0.70902(17) 0.0363(6) Uani 1 1 d .
C2 C -0.0096(3) 0.6987(3) 0.81578(16) 0.0347(6) Uani 1 1 d .
C3 C 0.1008(3) 0.5913(3) 0.66152(16) 0.0341(6) Uani 1 1 d .
C4 C 0.2941(3) 0.6022(3) 0.66097(17) 0.0435(7) Uani 1 1 d .
H4 H 0.3620 0.6963 0.6877 0.052 Uiso 1 1 calc R
C5 C 0.3865(3) 0.4760(4) 0.62150(17) 0.0454(7) Uani 1 1 d .
H5 H 0.5155 0.4848 0.6231 0.054 Uiso 1 1 calc R
C6 C 0.2884(3) 0.3367(3) 0.57967(16) 0.0378(6) Uani 1 1 d .
C7 C 0.0958(3) 0.3266(3) 0.57690(17) 0.0394(6) Uani 1 1 d .
H7 H 0.0280 0.2347 0.5479 0.047 Uiso 1 1 calc R
C8 C 0.0055(3) 0.4525(3) 0.61706(17) 0.0408(7) Uani 1 1 d .
H8 H -0.1235 0.4444 0.6143 0.049 Uiso 1 1 calc R
C9 C 0.3827(3) 0.1954(4) 0.54031(18) 0.0435(7) Uani 1 1 d .
C10 C 0.0826(4) 0.9029(3) 0.6850(2) 0.0528(8) Uani 1 1 d .
H10A H 0.0164 0.9866 0.7149 0.079 Uiso 1 1 calc R
H10B H 0.0749 0.9161 0.6204 0.079 Uiso 1 1 calc R
H10C H 0.2104 0.9168 0.7047 0.079 Uiso 1 1 calc R
C11 C 0.1802(4) 0.7576(5) 0.8569(2) 0.0544(8) Uani 1 1 d .
H11 H 0.212(5) 0.888(5) 0.861(2) 0.103(13) Uiso 1 1 d .
C12 C 0.2991(4) 0.6703(5) 0.8946(2) 0.0801(11) Uani 1 1 d .
H12A H 0.2732 0.5538 0.8995 0.096 Uiso 1 1 calc R
H12B H 0.4112 0.7235 0.9171 0.096 Uiso 1 1 calc R
C13 C -0.1469(4) 0.8135(3) 0.85858(18) 0.0479(7) Uani 1 1 d .
H13A H -0.1058 0.9301 0.8451 0.057 Uiso 1 1 calc R
H13B H -0.2674 0.7865 0.8293 0.057 Uiso 1 1 calc R
C14 C -0.1703(4) 0.8008(4) 0.9602(2) 0.0636(9) Uani 1 1 d .
H14A H -0.2584 0.8761 0.9800 0.095 Uiso 1 1 calc R
H14B H -0.0531 0.8314 0.9905 0.095 Uiso 1 1 calc R
H14C H -0.2143 0.6867 0.9746 0.095 Uiso 1 1 calc R
C15 C -0.0639(3) 0.5128(3) 0.83895(17) 0.0391(6) Uani 1 1 d .
H15A H 0.0188 0.4443 0.8067 0.047 Uiso 1 1 calc R
H15B H -0.0397 0.5008 0.9034 0.047 Uiso 1 1 calc R
C16 C -0.2611(3) 0.4374(3) 0.8186(2) 0.0492(7) Uani 1 1 d .
H16A H -0.3456 0.4978 0.8545 0.059 Uiso 1 1 calc R
H16B H -0.2904 0.4530 0.7549 0.059 Uiso 1 1 calc R
C17 C -0.2908(5) 0.2550(4) 0.8383(3) 0.0797(11) Uani 1 1 d .
H17A H -0.2549 0.2400 0.9013 0.096 Uiso 1 1 calc R
H17B H -0.2087 0.1952 0.8006 0.096 Uiso 1 1 calc R
C18 C -0.4854(5) 0.1738(4) 0.8234(3) 0.0902(12) Uani 1 1 d .
H18A H -0.4904 0.0561 0.8377 0.135 Uiso 1 1 calc R
H18B H -0.5219 0.1846 0.7609 0.135 Uiso 1 1 calc R
H18C H -0.5680 0.2289 0.8619 0.135 Uiso 1 1 calc R

loop_
_atom_site_aniso_label
_atom_site_aniso_U_11
_atom_site_aniso_U_22
_atom_site_aniso_U_33
_atom_site_aniso_U_23
_atom_site_aniso_U_13
_atom_site_aniso_U_12
O1 0.0391(10) 0.0469(12) 0.0478(13) 0.0079(10) -0.0079(8) 0.0089(8)
O2 0.0510(11) 0.0590(14) 0.0493(13) -0.0122(11) -0.0087(9) 0.0169(10)
O3 0.0435(12) 0.0765(16) 0.0714(15) -0.0159(12) -0.0124(10) 0.0249(10)
C1 0.0330(13) 0.0356(15) 0.0399(16) 0.0068(12) -0.0023(11) 0.0010(11)
C2 0.0355(13) 0.0329(15) 0.0348(15) 0.0005(12) -0.0018(10) 0.0001(11)
C3 0.0371(14) 0.0342(15) 0.0311(15) 0.0069(12) 0.0002(11) 0.0035(11)
C4 0.0376(15) 0.0480(18) 0.0437(17) -0.0044(14) 0.0018(12) -0.0008(12)
C5 0.0338(14) 0.060(2) 0.0421(17) 0.0006(15) -0.0003(12) 0.0047(13)
C6 0.0386(15) 0.0428(17) 0.0335(15) 0.0015(13) 0.0000(11) 0.0118(12)
C7 0.0420(15) 0.0373(16) 0.0382(16) -0.0058(12) -0.0049(11) 0.0028(12)
C8 0.0329(14) 0.0443(17) 0.0448(17) 0.0001(13) -0.0024(11) 0.0025(12)
C9 0.0426(16) 0.0553(19) 0.0345(16) 0.0119(14) -0.0001(12) 0.0120(13)
C10 0.0615(18) 0.0410(17) 0.055(2) 0.0101(15) 0.0060(14) -0.0023(14)
C11 0.0484(18) 0.070(2) 0.0422(19) -0.0035(17) -0.0030(13) -0.0060(16)
C12 0.0439(19) 0.117(3) 0.078(3) 0.012(2) -0.0124(17) 0.0009(19)
C13 0.0548(17) 0.0411(17) 0.0487(19) 0.0000(14) 0.0067(13) 0.0087(13)
C14 0.069(2) 0.073(2) 0.049(2) -0.0087(17) 0.0100(15) 0.0075(16)
C15 0.0455(15) 0.0334(15) 0.0392(16) 0.0028(12) 0.0010(12) 0.0066(11)
C16 0.0480(17) 0.0422(18) 0.0563(19) 0.0069(14) 0.0015(13) -0.0021(13)
C17 0.091(3) 0.045(2) 0.098(3) 0.0148(19) -0.011(2) -0.0185(18)
C18 0.093(3) 0.072(3) 0.098(3) 0.010(2) 0.001(2) -0.035(2)

loop_
_atom_type_symbol
_atom_type_description
_atom_type_scat_dispersion_real
_atom_type_scat_dispersion_imag
_atom_type_scat_source
C C 0.0033 0.0016 'International Tables Vol C Tables 4.2.6.8 and 6.1.1.4'
O O 0.0106 0.0060 'International Tables Vol C Tables 4.2.6.8 and 6.1.1.4'
H H 0.0000 0.0000 'International Tables Vol C Tables 4.2.6.8 and 6.1.1.4'

loop_
_geom_angle_atom_site_label_1
_geom_angle_atom_site_label_2
_geom_angle_atom_site_label_3
_geom_angle
C1 O1 H1 108(3)
C9 O3 H3 109.9(18)
O1 C1 C10 107.6(2)
O1 C1 C3 108.9(2)
C10 C1 C3 110.1(2)
O1 C1 C2 106.25(18)
C10 C1 C2 112.7(2)
C3 C1 C2 111.03(19)
C11 C2 C15 110.0(2)
C11 C2 C13 106.3(2)
C15 C2 C13 110.3(2)
C11 C2 C1 108.37(19)
C15 C2 C1 112.3(2)
C13 C2 C1 109.4(2)
C8 C3 C4 117.2(2)
C8 C3 C1 121.1(2)
C4 C3 C1 121.6(2)
C5 C4 C3 121.3(2)
C5 C4 H4 119.4
C3 C4 H4 119.4
C4 C5 C6 120.3(2)
C4 C5 H5 119.8
C6 C5 H5 119.8
C5 C6 C7 119.1(2)
C5 C6 C9 121.8(2)
C7 C6 C9 119.1(2)
C8 C7 C6 119.9(2)
C8 C7 H7 120.0
C6 C7 H7 120.0
C7 C8 C3 122.0(2)
C7 C8 H8 119.0
C3 C8 H8 119.0
O2 C9 O3 122.6(3)
O2 C9 C6 122.5(2)
O3 C9 C6 114.9(3)
C1 C10 H10A 109.5
C1 C10 H10B 109.5
H10A C10 H10B 109.5
C1 C10 H10C 109.5
H10A C10 H10C 109.5
H10B C10 H10C 109.5
C12 C11 C2 129.1(3)
C12 C11 H11 115.5(19)
C2 C11 H11 115.0(19)
C11 C12 H12A 120.0
C11 C12 H12B 120.0
H12A C12 H12B 120.0
C14 C13 C2 115.9(2)
C14 C13 H13A 108.3
C2 C13 H13A 108.3
C14 C13 H13B 108.3
C2 C13 H13B 108.3
H13A C13 H13B 107.4
C13 C14 H14A 109.5
C13 C14 H14B 109.5
H14A C14 H14B 109.5
C13 C14 H14C 109.5
H14A C14 H14C 109.5
H14B C14 H14C 109.5
C16 C15 C2 118.7(2)
C16 C15 H15A 107.7
C2 C15 H15A 107.7
C16 C15 H15B 107.7
C2 C15 H15B 107.7
H15A C15 H15B 107.1
C17 C16 C15 113.0(2)
C17 C16 H16A 109.0
C15 C16 H16A 109.0
C17 C16 H16B 109.0
C15 C16 H16B 109.0
H16A C16 H16B 107.8
C16 C17 C18 115.7(3)
C16 C17 H17A 108.3
C18 C17 H17A 108.3
C16 C17 H17B 108.3
C18 C17 H17B 108.3
H17A C17 H17B 107.4
C17 C18 H18A 109.5
C17 C18 H18B 109.5
H18A C18 H18B 109.5
C17 C18 H18C 109.5
H18A C18 H18C 109.5
H18B C18 H18C 109.5

loop_
_geom_bond_atom_site_label_1
_geom_bond_atom_site_label_2
_geom_bond_distance
O1 C1 1.443(3)
O1 H1 0.79(4)
O2 C9 1.232(3)
O3 C9 1.308(3)
O3 H3 1.03(4)
C1 C10 1.527(3)
C1 C3 1.530(3)
C1 C2 1.592(3)
C2 C11 1.520(4)
C2 C15 1.538(3)
C2 C13 1.545(3)
C3 C8 1.387(3)
C3 C4 1.394(3)
C4 C5 1.381(3)
C4 H4 0.9300
C5 C6 1.382(3)
C5 H5 0.9300
C6 C7 1.389(3)
C6 C9 1.481(4)
C7 C8 1.375(3)
C7 H7 0.9300
C8 H8 0.9300
C10 H10A 0.9600
C10 H10B 0.9600
C10 H10C 0.9600
C11 C12 1.283(4)
C11 H11 1.04(4)
C12 H12A 0.9300
C12 H12B 0.9300
C13 C14 1.512(4)
C13 H13A 0.9700
C13 H13B 0.9700
C14 H14A 0.9600
C14 H14B 0.9600
C14 H14C 0.9600
C15 C16 1.517(3)
C15 H15A 0.9700
C15 H15B 0.9700
C16 C17 1.479(4)
C16 H16A 0.9700
C16 H16B 0.9700
C17 C18 1.502(4)
C17 H17A 0.9700
C17 H17B 0.9700
C18 H18A 0.9600
C18 H18B 0.9600
C18 H18C 0.9600

loop_
_geom_torsion_atom_site_label_1
_geom_torsion_atom_site_label_2
_geom_torsion_atom_site_label_3
_geom_torsion_atom_site_label_4
_geom_torsion
O1 C1 C2 C11 -166.1(2)
C10 C1 C2 C11 -48.4(3)
C3 C1 C2 C11 75.7(3)
O1 C1 C2 C15 72.3(2)
C10 C1 C2 C15 -170.1(2)
C3 C1 C2 C15 -46.0(2)
O1 C1 C2 C13 -50.5(2)
C10 C1 C2 C13 67.1(3)
C3 C1 C2 C13 -168.78(19)
O1 C1 C3 C8 -16.5(3)
C10 C1 C3 C8 -134.3(2)
C2 C1 C3 C8 100.1(3)
O1 C1 C3 C4 163.4(2)
C10 C1 C3 C4 45.6(3)
C2 C1 C3 C4 -79.9(3)
C8 C3 C4 C5 -3.0(4)
C1 C3 C4 C5 177.1(2)
C3 C4 C5 C6 1.4(4)
C4 C5 C6 C7 0.8(4)
C4 C5 C6 C9 -177.2(2)
C5 C6 C7 C8 -1.3(4)
C9 C6 C7 C8 176.8(2)
C6 C7 C8 C3 -0.4(4)
C4 C3 C8 C7 2.5(4)
C1 C3 C8 C7 -177.5(2)
C5 C6 C9 O2 -165.6(3)
C7 C6 C9 O2 16.4(4)
C5 C6 C9 O3 15.4(4)
C7 C6 C9 O3 -162.7(2)
C15 C2 C11 C12 9.7(4)
C13 C2 C11 C12 129.1(3)
C1 C2 C11 C12 -113.3(4)
C11 C2 C13 C14 -63.7(3)
C15 C2 C13 C14 55.5(3)
C1 C2 C13 C14 179.5(2)
C11 C2 C15 C16 169.7(2)
C13 C2 C15 C16 52.7(3)
C1 C2 C15 C16 -69.6(3)
C2 C15 C16 C17 176.1(3)
C15 C16 C17 C18 177.6(3)
